data_1559585
loop_
_publ_author_name
'Suzuki, Akane'
'Guo, Xueying'
'Lin, Zhenyang'
'Yamashita, Makoto'

_publ_section_title
;
 Nucleophilic reactivity of the gold atom in a diarylborylgold(i) complex
 toward polar multiple bonds.
;
_journal_issue 3
_journal_name_full 'Chemical science'
_journal_page_first 917
_journal_page_last 928
_journal_paper_doi 10.1039/d0sc05478j
_journal_volume 12
_journal_year 2020
_chemical_formula_moiety 'C48 H56 Au B N2 O, (C6 H6)'
_chemical_formula_sum 'C54 H62 Au B N2 O'
_chemical_formula_weight 962.83
_space_group_crystal_system triclinic
_space_group_IT_number 2
_space_group_name_Hall '-P 1'
_space_group_name_H-M_alt 'P -1'
_atom_sites_solution_hydrogens geom
_audit_creation_method SHELXL-2018/1
_audit_update_record
;
2020-07-30 deposited with the CCDC.	2020-11-25 downloaded from the CCDC.
;
_cell_angle_alpha 99.538(2)
_cell_angle_beta 106.748(3)
_cell_angle_gamma 103.924(2)
_cell_formula_units_Z 2
_cell_length_a 11.8822(4)
_cell_length_b 12.5800(2)
_cell_length_c 17.5818(5)
_cell_measurement_reflns_used 22144
_cell_measurement_temperature 93(2)
_cell_measurement_theta_max 31.1090
_cell_measurement_theta_min 1.8370
_cell_volume 2363.27(13)
_computing_cell_refinement
;
CrysAlisPro 1.171.39.46 (Rigaku Oxford Diffraction, 2018)
;
_computing_data_collection
;
CrysAlisPro 1.171.39.46 (Rigaku Oxford Diffraction, 2018)
;
_computing_data_reduction
;
CrysAlisPro 1.171.39.46 (Rigaku Oxford Diffraction, 2018)
;
_computing_molecular_graphics 'Yadokari-XG 2009(Wakita Nemoto et al.)'
_computing_publication_material 'Yadokari-XG 2009(Wakita,Nemoto et al.)'
_computing_structure_refinement 'SHELXL-2018/3 (Sheldrick, 2018)'
_computing_structure_solution 'SHELXT 2018/2 (Sheldrick, 2018)'
_diffrn_ambient_temperature 93(2)
_diffrn_detector 'CCD plate'
_diffrn_detector_type HyPix
_diffrn_measured_fraction_theta_full 1.000
_diffrn_measured_fraction_theta_max 0.796
_diffrn_measurement_device 'four-circle diffractometer'
_diffrn_measurement_device_type 'XtaLAB Synergy R, HyPix'
_diffrn_radiation_monochromator mirror
_diffrn_radiation_probe x-ray
_diffrn_radiation_type MoK\a
_diffrn_radiation_wavelength 0.71073
_diffrn_reflns_av_R_equivalents 0.0468
_diffrn_reflns_av_unetI/netI 0.0501
_diffrn_reflns_Laue_measured_fraction_full 1.000
_diffrn_reflns_Laue_measured_fraction_max 0.796
_diffrn_reflns_limit_h_max 16
_diffrn_reflns_limit_h_min -15
_diffrn_reflns_limit_k_max 17
_diffrn_reflns_limit_k_min -16
_diffrn_reflns_limit_l_max 22
_diffrn_reflns_limit_l_min -24
_diffrn_reflns_number 36827
_diffrn_reflns_point_group_measured_fraction_full 1.000
_diffrn_reflns_point_group_measured_fraction_max 0.796
_diffrn_reflns_theta_full 25.242
_diffrn_reflns_theta_max 30.855
_diffrn_reflns_theta_min 1.856
_diffrn_source 'micro-focus sealed X-ray tube'
_diffrn_source_type 'Mova (Mo) X-ray Source'
_exptl_absorpt_coefficient_mu 3.151
_exptl_absorpt_correction_T_max 1.00000
_exptl_absorpt_correction_T_min 0.86118
_exptl_absorpt_correction_type multi-scan
_exptl_absorpt_process_details
;
CrysAlisPro 1.171.39.46 (Rigaku Oxford Diffraction, 2018)
Empirical absorption correction using spherical harmonics,
 implemented in SCALE3 ABSPACK scaling algorithm.
;
_exptl_crystal_colour colorless
_exptl_crystal_density_diffrn 1.353
_exptl_crystal_description plate
_exptl_crystal_F_000 984
_exptl_crystal_size_max 0.146
_exptl_crystal_size_mid 0.131
_exptl_crystal_size_min 0.036
_refine_diff_density_max 2.562
_refine_diff_density_min -1.353
_refine_diff_density_rms 0.122
_refine_ls_extinction_method none
_refine_ls_goodness_of_fit_ref 1.057
_refine_ls_hydrogen_treatment constr
_refine_ls_matrix_type full
_refine_ls_number_parameters 542
_refine_ls_number_reflns 11853
_refine_ls_number_restraints 3
_refine_ls_restrained_S_all 1.075
_refine_ls_R_factor_all 0.0412
_refine_ls_R_factor_gt 0.0336
_refine_ls_shift/su_max 0.012
_refine_ls_shift/su_mean 0.000
_refine_ls_structure_factor_coef Fsqd
_refine_ls_weighting_details 'w=1/[\s^2^(Fo^2^)+(0.0467P)^2^+0.8864P] where P=(Fo^2^+2Fc^2^)/3'
_refine_ls_weighting_scheme calc
_refine_ls_wR_factor_gt 0.0827
_refine_ls_wR_factor_ref 0.0857
_reflns_Friedel_coverage 0.000
_reflns_number_gt 10435
_reflns_number_total 11853
_reflns_threshold_expression 'I > 2\s(I)'
_cod_data_source_file d0sc05478j3.cif
_cod_data_source_block 7
_cod_depositor_comments
;Adding full bibliography for 1559577--1559587.cif.

 Adding full bibliography for 1559577--1559587.cif.
;
_cod_original_cell_volume 2363.27(12)
_cod_database_code 1559585
_shelx_shelxl_version_number 2018/1
_shelx_space_group_comment
;
The symmetry employed for this shelxl refinement is uniquely defined
by the following loop, which should always be used as a source of
symmetry information in preference to the above space-group names.
They are only intended as comments.
;

loop_
_space_group_symop_operation_xyz
'x, y, z'
'-x, -y, -z'

loop_
_atom_site_label
_atom_site_type_symbol
_atom_site_fract_x
_atom_site_fract_y
_atom_site_fract_z
_atom_site_U_iso_or_equiv
_atom_site_adp_type
_atom_site_occupancy
_atom_site_site_symmetry_order
_atom_site_calc_flag
_atom_site_refinement_flags_posn
_atom_site_refinement_flags_adp
_atom_site_refinement_flags_occupancy
_atom_site_disorder_assembly
_atom_site_disorder_group
Au1 Au 0.27461(2) 0.60913(2) 0.29412(2) 0.01848(5) Uani 1 1 d . . . . .
C1 C 0.4301(3) 0.6622(2) 0.2665(2) 0.0183(6) Uani 1 1 d . . . . .
N1 N 0.5458(2) 0.6606(2) 0.30467(17) 0.0186(5) Uani 1 1 d . . . . .
C2 C 0.6268(3) 0.7077(3) 0.2673(2) 0.0232(7) Uani 1 1 d . . . . .
H1 H 0.710720 0.715555 0.282471 0.028 Uiso 1 1 calc R U . . .
C3 C 0.5591(3) 0.7399(3) 0.2044(2) 0.0247(7) Uani 1 1 d . . . . .
H2 H 0.587444 0.774639 0.167817 0.030 Uiso 1 1 calc R U . . .
N2 N 0.4395(2) 0.7110(2) 0.20481(17) 0.0203(5) Uani 1 1 d . . . . .
C4 C 0.5783(3) 0.6058(3) 0.3704(2) 0.0206(6) Uani 1 1 d . . . . .
C5 C 0.5567(3) 0.4884(3) 0.3487(2) 0.0256(7) Uani 1 1 d . . . . .
C6 C 0.5907(3) 0.4372(3) 0.4131(3) 0.0330(8) Uani 1 1 d . . . . .
H3 H 0.579713 0.359817 0.401285 0.040 Uiso 1 1 calc R U . . .
C7 C 0.6402(3) 0.4996(4) 0.4937(3) 0.0364(9) Uani 1 1 d . . . . .
H4 H 0.660586 0.463780 0.535657 0.044 Uiso 1 1 calc R U . . .
C8 C 0.6599(3) 0.6155(4) 0.5126(2) 0.0325(8) Uani 1 1 d . . . . .
H5 H 0.692398 0.656310 0.567334 0.039 Uiso 1 1 calc R U . . .
C9 C 0.6319(3) 0.6720(3) 0.4514(2) 0.0248(7) Uani 1 1 d . . . . .
C10 C 0.5017(4) 0.4194(3) 0.2601(2) 0.0314(8) Uani 1 1 d . . . . .
H52 H 0.481569 0.470556 0.225556 0.038 Uiso 1 1 calc R U . . .
C11 C 0.3827(5) 0.3266(4) 0.2448(3) 0.0531(12) Uani 1 1 d . . . . .
H22 H 0.399677 0.275349 0.278314 0.080 Uiso 1 1 calc R U . . .
H23 H 0.349260 0.285949 0.188016 0.080 Uiso 1 1 calc R U . . .
H24 H 0.324103 0.359815 0.258586 0.080 Uiso 1 1 calc R U . . .
C12 C 0.5953(5) 0.3700(5) 0.2350(4) 0.0599(14) Uani 1 1 d . . . . .
H25 H 0.669266 0.430007 0.244992 0.090 Uiso 1 1 calc R U . . .
H26 H 0.560898 0.331715 0.177703 0.090 Uiso 1 1 calc R U . . .
H27 H 0.614338 0.317291 0.266623 0.090 Uiso 1 1 calc R U . . .
C13 C 0.6559(3) 0.7993(3) 0.4728(2) 0.0281(7) Uani 1 1 d . . . . .
H53 H 0.666416 0.825822 0.425210 0.034 Uiso 1 1 calc R U . . .
C14 C 0.7734(4) 0.8631(4) 0.5462(3) 0.0400(9) Uani 1 1 d . . . . .
H28 H 0.762189 0.846643 0.595385 0.060 Uiso 1 1 calc R U . . .
H29 H 0.790644 0.943002 0.551090 0.060 Uiso 1 1 calc R U . . .
H30 H 0.841237 0.839733 0.538146 0.060 Uiso 1 1 calc R U . . .
C15 C 0.5454(4) 0.8284(3) 0.4867(3) 0.0399(10) Uani 1 1 d . . . . .
H31 H 0.473701 0.792477 0.438426 0.060 Uiso 1 1 calc R U . . .
H32 H 0.561199 0.908995 0.498049 0.060 Uiso 1 1 calc R U . . .
H33 H 0.531373 0.802296 0.532475 0.060 Uiso 1 1 calc R U . . .
C16 C 0.3360(3) 0.7244(3) 0.1438(2) 0.0221(6) Uani 1 1 d . . . . .
C17 C 0.3051(3) 0.8243(3) 0.1569(2) 0.0255(7) Uani 1 1 d . . . . .
C18 C 0.2056(4) 0.8341(3) 0.0965(2) 0.0297(8) Uani 1 1 d . . . . .
H6 H 0.182887 0.899886 0.103466 0.036 Uiso 1 1 calc R U . . .
C19 C 0.1399(3) 0.7477(3) 0.0263(2) 0.0312(8) Uani 1 1 d . . . . .
H7 H 0.073466 0.755761 -0.013388 0.037 Uiso 1 1 calc R U . . .
C20 C 0.1720(3) 0.6494(3) 0.0146(2) 0.0318(8) Uani 1 1 d . . . . .
H8 H 0.126792 0.591658 -0.032822 0.038 Uiso 1 1 calc R U . . .
C21 C 0.2715(3) 0.6358(3) 0.0732(2) 0.0275(7) Uani 1 1 d . . . . .
C22 C 0.3752(4) 0.9193(3) 0.2351(2) 0.0323(8) Uani 1 1 d . . . . .
H54 H 0.445433 0.898970 0.267202 0.039 Uiso 1 1 calc R U . . .
C23 C 0.2933(5) 0.9298(4) 0.2867(3) 0.0571(13) Uani 1 1 d . . . . .
H34 H 0.223181 0.949144 0.256460 0.086 Uiso 1 1 calc R U . . .
H35 H 0.339423 0.987956 0.336611 0.086 Uiso 1 1 calc R U . . .
H36 H 0.265795 0.859051 0.299660 0.086 Uiso 1 1 calc R U . . .
C24 C 0.4259(5) 1.0303(4) 0.2152(3) 0.0584(14) Uani 1 1 d . . . . .
H37 H 0.484617 1.022755 0.188540 0.088 Uiso 1 1 calc R U . . .
H38 H 0.465704 1.089467 0.265103 0.088 Uiso 1 1 calc R U . . .
H39 H 0.359490 1.048724 0.179538 0.088 Uiso 1 1 calc R U . . .
C25 C 0.3057(4) 0.5264(3) 0.0588(3) 0.0378(9) Uani 1 1 d . . . . .
H55 H 0.380307 0.534313 0.104400 0.045 Uiso 1 1 calc R U . . .
C26 C 0.2027(5) 0.4265(3) 0.0588(3) 0.0531(12) Uani 1 1 d . . . . .
H40 H 0.190485 0.439361 0.110751 0.080 Uiso 1 1 calc R U . . .
H41 H 0.225222 0.358332 0.049678 0.080 Uiso 1 1 calc R U . . .
H42 H 0.127654 0.418922 0.015797 0.080 Uiso 1 1 calc R U . . .
C27 C 0.3346(4) 0.5063(4) -0.0211(3) 0.0508(12) Uani 1 1 d . . . . .
H43 H 0.262383 0.497643 -0.066756 0.076 Uiso 1 1 calc R U . . .
H44 H 0.358968 0.438899 -0.027657 0.076 Uiso 1 1 calc R U . . .
H45 H 0.400412 0.569769 -0.018771 0.076 Uiso 1 1 calc R U . . .
C28 C 0.1148(3) 0.5625(3) 0.3225(2) 0.0204(6) Uani 1 1 d . . . . .
H59 H 0.137697 0.567608 0.381460 0.024 Uiso 1 1 calc R U . . .
C29 C 0.0330(3) 0.4443(3) 0.2761(2) 0.0215(6) Uani 1 1 d . . . . .
C30 C -0.0856(3) 0.4190(3) 0.2212(2) 0.0261(7) Uani 1 1 d . . . . .
H9 H -0.118463 0.477359 0.210902 0.031 Uiso 1 1 calc R U . . .
C31 C -0.1562(3) 0.3076(3) 0.1813(2) 0.0316(8) Uani 1 1 d . . . . .
H10 H -0.235367 0.292577 0.144314 0.038 Uiso 1 1 calc R U . . .
C32 C -0.1112(4) 0.2192(3) 0.1955(2) 0.0317(8) Uani 1 1 d . . . . .
H11 H -0.159639 0.144926 0.168670 0.038 Uiso 1 1 calc R U . . .
C33 C 0.0069(4) 0.2417(3) 0.2500(3) 0.0337(8) Uani 1 1 d . . . . .
H12 H 0.038132 0.182460 0.260210 0.040 Uiso 1 1 calc R U . . .
C34 C 0.0790(3) 0.3531(3) 0.2897(2) 0.0284(7) Uani 1 1 d . . . . .
H13 H 0.158735 0.367635 0.325754 0.034 Uiso 1 1 calc R U . . .
O1 O 0.0437(2) 0.64100(18) 0.30296(14) 0.0216(5) Uani 1 1 d . . . . .
B1 B 0.0450(3) 0.7279(3) 0.3597(2) 0.0216(7) Uani 1 1 d . . . . .
C35 C 0.1221(3) 0.7534(3) 0.4554(2) 0.0284(7) Uani 1 1 d . . . . .
C36 C 0.0706(4) 0.6978(3) 0.5068(2) 0.0315(8) Uani 1 1 d . . . . .
C37 C 0.1378(4) 0.7233(3) 0.5910(2) 0.0367(9) Uani 1 1 d . . . . .
H14 H 0.104707 0.686506 0.624937 0.044 Uiso 1 1 calc R U . . .
C38 C 0.2523(4) 0.8025(3) 0.6231(3) 0.0366(9) Uani 1 1 d . . . . .
H15 H 0.295350 0.819370 0.679144 0.044 Uiso 1 1 calc R U . . .
C39 C 0.3052(4) 0.8578(3) 0.5746(3) 0.0362(9) Uani 1 1 d . . . . .
H16 H 0.383136 0.910892 0.597670 0.043 Uiso 1 1 calc R U . . .
C40 C 0.2408(3) 0.8333(3) 0.4904(2) 0.0288(7) Uani 1 1 d . . . . .
H17 H 0.276329 0.869854 0.457323 0.035 Uiso 1 1 calc R U . . .
C41 C -0.0546(4) 0.6156(4) 0.4704(3) 0.0371(9) Uani 1 1 d . . . . .
H46 H -0.076309 0.583537 0.512051 0.056 Uiso 1 1 calc R U . . .
H47 H -0.056115 0.556455 0.427556 0.056 Uiso 1 1 calc R U . . .
H48 H -0.112741 0.653380 0.447999 0.056 Uiso 1 1 calc R U . . .
C42 C -0.0291(3) 0.8112(3) 0.3286(2) 0.0198(6) Uani 1 1 d . . . . .
C43 C -0.0744(3) 0.8161(3) 0.2460(2) 0.0221(6) Uani 1 1 d . . . . .
C44 C -0.1386(3) 0.8937(3) 0.2275(2) 0.0255(7) Uani 1 1 d . . . . .
H18 H -0.168883 0.897191 0.173264 0.031 Uiso 1 1 calc R U . . .
C45 C -0.1584(3) 0.9654(3) 0.2880(2) 0.0279(7) Uani 1 1 d . . . . .
H19 H -0.201133 1.016356 0.274174 0.033 Uiso 1 1 calc R U . . .
C46 C -0.1147(3) 0.9610(3) 0.3679(2) 0.0254(7) Uani 1 1 d . . . . .
H20 H -0.128255 1.008590 0.408537 0.030 Uiso 1 1 calc R U . . .
C47 C -0.0502(3) 0.8855(3) 0.3886(2) 0.0213(6) Uani 1 1 d . . . . .
H21 H -0.020168 0.883870 0.443267 0.026 Uiso 1 1 calc R U . . .
C48 C -0.0563(4) 0.7417(3) 0.1767(2) 0.0330(8) Uani 1 1 d . . . . .
H49 H -0.085730 0.764429 0.127028 0.050 Uiso 1 1 calc R U . . .
H50 H -0.101600 0.664293 0.169471 0.050 Uiso 1 1 calc R U . . .
H51 H 0.029820 0.749129 0.189535 0.050 Uiso 1 1 calc R U . . .
C52 C 0.0898(4) 0.0831(3) -0.0088(3) 0.0393(9) Uani 1 1 d . . . . .
H56 H 0.150802 0.139431 -0.015094 0.047 Uiso 1 1 calc R U . . .
C53 C 0.0726(4) 0.0925(3) 0.0657(3) 0.0350(9) Uani 1 1 d . . . . .
H57 H 0.121489 0.154569 0.109501 0.042 Uiso 1 1 calc R U . . .
C54 C -0.0180(4) 0.0088(3) 0.0748(3) 0.0393(9) Uani 1 1 d . . . . .
H58 H -0.030840 0.014075 0.124832 0.047 Uiso 1 1 calc R U . . .
C56 C 0.5630(9) 0.9114(10) 0.0124(6) 0.222(9) Uani 1 1 d D . . . .
H60 H 0.599548 0.855526 0.023685 0.267 Uiso 1 1 calc R U . . .
C57 C 0.4369(8) 0.8921(8) -0.0031(6) 0.147(5) Uani 1 1 d D . . . .
H61 H 0.389932 0.818304 -0.009625 0.176 Uiso 1 1 calc R U . . .
C55 C 0.6332(17) 1.0174(10) 0.0105(7) 0.261(12) Uani 1 1 d D . . . .
H62 H 0.715111 1.032732 0.013373 0.314 Uiso 1 1 calc R U . . .

loop_
_atom_site_aniso_label
_atom_site_aniso_U_11
_atom_site_aniso_U_22
_atom_site_aniso_U_33
_atom_site_aniso_U_23
_atom_site_aniso_U_13
_atom_site_aniso_U_12
Au1 0.01391(7) 0.01682(7) 0.02285(7) 0.00398(4) 0.00501(5) 0.00368(4)
C1 0.0161(15) 0.0147(14) 0.0221(15) 0.0021(11) 0.0070(12) 0.0023(11)
N1 0.0135(12) 0.0172(12) 0.0222(13) 0.0029(10) 0.0049(10) 0.0025(10)
C2 0.0143(15) 0.0259(16) 0.0262(17) 0.0043(13) 0.0070(13) 0.0021(12)
C3 0.0189(16) 0.0259(16) 0.0236(17) 0.0058(13) 0.0062(13) -0.0017(13)
N2 0.0177(13) 0.0163(12) 0.0210(13) 0.0034(10) 0.0028(11) 0.0002(10)
C4 0.0118(14) 0.0224(15) 0.0274(17) 0.0090(13) 0.0062(12) 0.0038(12)
C5 0.0169(16) 0.0237(16) 0.037(2) 0.0106(14) 0.0089(14) 0.0067(13)
C6 0.0234(18) 0.0329(19) 0.052(2) 0.0224(18) 0.0168(17) 0.0119(15)
C7 0.0246(19) 0.051(2) 0.045(2) 0.030(2) 0.0139(17) 0.0159(17)
C8 0.0220(18) 0.048(2) 0.0267(19) 0.0153(16) 0.0053(14) 0.0083(16)
C9 0.0144(15) 0.0320(18) 0.0262(17) 0.0080(14) 0.0054(13) 0.0053(13)
C10 0.035(2) 0.0235(17) 0.038(2) 0.0068(15) 0.0141(17) 0.0126(15)
C11 0.048(3) 0.035(2) 0.060(3) -0.008(2) 0.016(2) -0.001(2)
C12 0.057(3) 0.069(3) 0.061(3) 0.006(3) 0.028(3) 0.030(3)
C13 0.0239(18) 0.0289(18) 0.0240(17) 0.0025(14) 0.0051(14) 0.0013(14)
C14 0.025(2) 0.045(2) 0.034(2) -0.0036(18) 0.0035(16) 0.0001(17)
C15 0.026(2) 0.031(2) 0.050(3) -0.0026(18) 0.0019(18) 0.0064(16)
C16 0.0180(15) 0.0221(15) 0.0242(16) 0.0075(13) 0.0048(13) 0.0044(12)
C17 0.0269(18) 0.0229(16) 0.0257(17) 0.0094(13) 0.0081(14) 0.0049(13)
C18 0.033(2) 0.0287(18) 0.0320(19) 0.0142(15) 0.0092(16) 0.0147(15)
C19 0.0272(19) 0.036(2) 0.0284(19) 0.0140(16) 0.0022(15) 0.0117(15)
C20 0.0246(18) 0.0311(19) 0.0287(19) 0.0032(15) -0.0008(15) 0.0037(15)
C21 0.0254(18) 0.0238(16) 0.0253(17) 0.0031(13) 0.0016(14) 0.0038(14)
C22 0.043(2) 0.0206(16) 0.0287(19) 0.0032(14) 0.0056(16) 0.0117(15)
C23 0.061(3) 0.053(3) 0.046(3) -0.010(2) 0.022(2) 0.007(2)
C24 0.072(4) 0.031(2) 0.048(3) 0.009(2) 0.002(3) -0.004(2)
C25 0.035(2) 0.0226(17) 0.036(2) -0.0057(15) -0.0087(17) 0.0074(15)
C26 0.064(3) 0.024(2) 0.054(3) 0.0036(19) 0.009(2) 0.003(2)
C27 0.039(3) 0.047(3) 0.053(3) -0.008(2) 0.005(2) 0.017(2)
C28 0.0162(15) 0.0201(15) 0.0224(16) 0.0024(12) 0.0058(12) 0.0042(12)
C29 0.0209(16) 0.0226(15) 0.0237(16) 0.0038(13) 0.0127(13) 0.0066(13)
C30 0.0200(17) 0.0236(16) 0.0304(18) 0.0052(14) 0.0058(14) 0.0039(13)
C31 0.0212(18) 0.0282(18) 0.034(2) -0.0012(15) 0.0044(15) 0.0002(14)
C32 0.032(2) 0.0192(16) 0.036(2) -0.0001(14) 0.0098(16) 0.0005(14)
C33 0.040(2) 0.0213(17) 0.040(2) 0.0051(15) 0.0136(18) 0.0123(15)
C34 0.0232(17) 0.0227(16) 0.0340(19) 0.0030(14) 0.0044(15) 0.0073(14)
O1 0.0168(11) 0.0197(11) 0.0261(12) 0.0038(9) 0.0049(9) 0.0060(9)
B1 0.0195(18) 0.0225(17) 0.0247(18) 0.0068(14) 0.0109(15) 0.0052(14)
C35 0.0301(19) 0.0262(17) 0.038(2) 0.0097(15) 0.0175(16) 0.0158(15)
C36 0.034(2) 0.0332(19) 0.034(2) 0.0091(16) 0.0152(16) 0.0165(16)
C37 0.049(3) 0.041(2) 0.0283(19) 0.0081(16) 0.0114(18) 0.0301(19)
C38 0.045(2) 0.042(2) 0.032(2) 0.0117(17) 0.0164(18) 0.0259(19)
C39 0.030(2) 0.038(2) 0.036(2) 0.0030(17) 0.0066(17) 0.0109(16)
C40 0.0290(19) 0.0311(18) 0.0237(17) 0.0045(14) 0.0049(14) 0.0113(15)
C41 0.035(2) 0.043(2) 0.041(2) 0.0137(18) 0.0181(18) 0.0185(18)
C42 0.0131(14) 0.0175(14) 0.0245(16) 0.0028(12) 0.0050(12) 0.0003(11)
C43 0.0201(16) 0.0189(15) 0.0252(17) 0.0052(12) 0.0093(13) 0.0007(12)
C44 0.0246(17) 0.0269(17) 0.0257(17) 0.0126(14) 0.0081(14) 0.0059(14)
C45 0.0258(18) 0.0215(16) 0.038(2) 0.0116(14) 0.0105(15) 0.0085(14)
C46 0.0245(17) 0.0193(15) 0.0284(18) -0.0013(13) 0.0090(14) 0.0046(13)
C47 0.0179(16) 0.0201(15) 0.0216(16) 0.0024(12) 0.0044(12) 0.0027(12)
C48 0.044(2) 0.0324(19) 0.0240(18) 0.0066(15) 0.0126(16) 0.0132(17)
C52 0.041(2) 0.0275(19) 0.051(3) 0.0120(18) 0.023(2) 0.0046(17)
C53 0.040(2) 0.0230(17) 0.042(2) 0.0083(16) 0.0142(18) 0.0095(16)
C54 0.053(3) 0.032(2) 0.042(2) 0.0119(17) 0.028(2) 0.0131(18)
C56 0.139(10) 0.36(2) 0.071(6) 0.038(9) 0.059(7) -0.112(11)
C57 0.170(11) 0.073(5) 0.106(7) 0.019(5) -0.057(7) 0.004(6)
C55 0.47(3) 0.144(11) 0.086(8) 0.026(8) 0.091(14) -0.044(16)

loop_
_atom_type_symbol
_atom_type_description
_atom_type_scat_dispersion_real
_atom_type_scat_dispersion_imag
_atom_type_scat_source
C C 0.0033 0.0016 'International Tables Vol C Tables 4.2.6.8 and 6.1.1.4'
H H 0.0000 0.0000 'International Tables Vol C Tables 4.2.6.8 and 6.1.1.4'
Au Au -2.0133 8.8022 'International Tables Vol C Tables 4.2.6.8 and 6.1.1.4'
B B 0.0013 0.0007 'International Tables Vol C Tables 4.2.6.8 and 6.1.1.4'
N N 0.0061 0.0033 'International Tables Vol C Tables 4.2.6.8 and 6.1.1.4'
O O 0.0106 0.0060 'International Tables Vol C Tables 4.2.6.8 and 6.1.1.4'

loop_
_geom_angle_atom_site_label_1
_geom_angle_atom_site_label_2
_geom_angle_atom_site_label_3
_geom_angle
_geom_angle_site_symmetry_1
_geom_angle_site_symmetry_3
_geom_angle_publ_flag
C1 Au1 C28 177.25(11) . . ?
N2 C1 N1 104.4(3) . . ?
N2 C1 Au1 126.0(2) . . ?
N1 C1 Au1 129.6(2) . . ?
C1 N1 C2 111.4(3) . . ?
C1 N1 C4 124.2(3) . . ?
C2 N1 C4 124.1(3) . . ?
C3 C2 N1 106.1(3) . . ?
C3 C2 H1 127.0 . . ?
N1 C2 H1 127.0 . . ?
C2 C3 N2 106.8(3) . . ?
C2 C3 H2 126.6 . . ?
N2 C3 H2 126.6 . . ?
C1 N2 C3 111.4(3) . . ?
C1 N2 C16 124.2(3) . . ?
C3 N2 C16 124.3(3) . . ?
C9 C4 C5 123.4(3) . . ?
C9 C4 N1 118.9(3) . . ?
C5 C4 N1 117.6(3) . . ?
C6 C5 C4 116.7(3) . . ?
C6 C5 C10 121.0(3) . . ?
C4 C5 C10 122.2(3) . . ?
C7 C6 C5 121.2(4) . . ?
C7 C6 H3 119.4 . . ?
C5 C6 H3 119.4 . . ?
C6 C7 C8 120.3(3) . . ?
C6 C7 H4 119.8 . . ?
C8 C7 H4 119.8 . . ?
C7 C8 C9 121.4(4) . . ?
C7 C8 H5 119.3 . . ?
C9 C8 H5 119.3 . . ?
C8 C9 C4 116.9(3) . . ?
C8 C9 C13 120.9(3) . . ?
C4 C9 C13 122.2(3) . . ?
C5 C10 C11 111.7(3) . . ?
C5 C10 C12 110.9(4) . . ?
C11 C10 C12 111.0(4) . . ?
C5 C10 H52 107.7 . . ?
C11 C10 H52 107.7 . . ?
C12 C10 H52 107.7 . . ?
C10 C11 H22 109.5 . . ?
C10 C11 H23 109.5 . . ?
H22 C11 H23 109.5 . . ?
C10 C11 H24 109.5 . . ?
H22 C11 H24 109.5 . . ?
H23 C11 H24 109.5 . . ?
C10 C12 H25 109.5 . . ?
C10 C12 H26 109.5 . . ?
H25 C12 H26 109.5 . . ?
C10 C12 H27 109.5 . . ?
H25 C12 H27 109.5 . . ?
H26 C12 H27 109.5 . . ?
C15 C13 C9 110.8(3) . . ?
C15 C13 C14 110.6(3) . . ?
C9 C13 C14 113.5(3) . . ?
C15 C13 H53 107.2 . . ?
C9 C13 H53 107.2 . . ?
C14 C13 H53 107.2 . . ?
C13 C14 H28 109.5 . . ?
C13 C14 H29 109.5 . . ?
H28 C14 H29 109.5 . . ?
C13 C14 H30 109.5 . . ?
H28 C14 H30 109.5 . . ?
H29 C14 H30 109.5 . . ?
C13 C15 H31 109.5 . . ?
C13 C15 H32 109.5 . . ?
H31 C15 H32 109.5 . . ?
C13 C15 H33 109.5 . . ?
H31 C15 H33 109.5 . . ?
H32 C15 H33 109.5 . . ?
C17 C16 C21 122.7(3) . . ?
C17 C16 N2 119.3(3) . . ?
C21 C16 N2 118.0(3) . . ?
C18 C17 C16 117.6(3) . . ?
C18 C17 C22 120.4(3) . . ?
C16 C17 C22 122.0(3) . . ?
C19 C18 C17 121.0(3) . . ?
C19 C18 H6 119.5 . . ?
C17 C18 H6 119.5 . . ?
C20 C19 C18 120.5(3) . . ?
C20 C19 H7 119.7 . . ?
C18 C19 H7 119.7 . . ?
C19 C20 C21 120.6(3) . . ?
C19 C20 H8 119.7 . . ?
C21 C20 H8 119.7 . . ?
C20 C21 C16 117.7(3) . . ?
C20 C21 C25 119.7(3) . . ?
C16 C21 C25 122.6(3) . . ?
C24 C22 C23 112.1(4) . . ?
C24 C22 C17 111.1(3) . . ?
C23 C22 C17 110.3(3) . . ?
C24 C22 H54 107.7 . . ?
C23 C22 H54 107.7 . . ?
C17 C22 H54 107.7 . . ?
C22 C23 H34 109.5 . . ?
C22 C23 H35 109.5 . . ?
H34 C23 H35 109.5 . . ?
C22 C23 H36 109.5 . . ?
H34 C23 H36 109.5 . . ?
H35 C23 H36 109.5 . . ?
C22 C24 H37 109.5 . . ?
C22 C24 H38 109.5 . . ?
H37 C24 H38 109.5 . . ?
C22 C24 H39 109.5 . . ?
H37 C24 H39 109.5 . . ?
H38 C24 H39 109.5 . . ?
C21 C25 C26 110.2(4) . . ?
C21 C25 C27 111.0(4) . . ?
C26 C25 C27 111.5(4) . . ?
C21 C25 H55 108.0 . . ?
C26 C25 H55 108.0 . . ?
C27 C25 H55 108.0 . . ?
C25 C26 H40 109.5 . . ?
C25 C26 H41 109.5 . . ?
H40 C26 H41 109.5 . . ?
C25 C26 H42 109.5 . . ?
H40 C26 H42 109.5 . . ?
H41 C26 H42 109.5 . . ?
C25 C27 H43 109.5 . . ?
C25 C27 H44 109.5 . . ?
H43 C27 H44 109.5 . . ?
C25 C27 H45 109.5 . . ?
H43 C27 H45 109.5 . . ?
H44 C27 H45 109.5 . . ?
O1 C28 C29 108.1(3) . . ?
O1 C28 Au1 109.3(2) . . ?
C29 C28 Au1 113.2(2) . . ?
O1 C28 H59 108.7 . . ?
C29 C28 H59 108.7 . . ?
Au1 C28 H59 108.7 . . ?
C30 C29 C34 117.6(3) . . ?
C30 C29 C28 124.1(3) . . ?
C34 C29 C28 118.3(3) . . ?
C29 C30 C31 120.8(3) . . ?
C29 C30 H9 119.6 . . ?
C31 C30 H9 119.6 . . ?
C32 C31 C30 121.2(4) . . ?
C32 C31 H10 119.4 . . ?
C30 C31 H10 119.4 . . ?
C31 C32 C33 119.3(3) . . ?
C31 C32 H11 120.4 . . ?
C33 C32 H11 120.4 . . ?
C32 C33 C34 120.0(3) . . ?
C32 C33 H12 120.0 . . ?
C34 C33 H12 120.0 . . ?
C33 C34 C29 121.0(3) . . ?
C33 C34 H13 119.5 . . ?
C29 C34 H13 119.5 . . ?
B1 O1 C28 123.3(3) . . ?
O1 B1 C42 117.7(3) . . ?
O1 B1 C35 122.9(3) . . ?
C42 B1 C35 119.3(3) . . ?
C40 C35 C36 118.8(4) . . ?
C40 C35 B1 120.9(3) . . ?
C36 C35 B1 120.3(3) . . ?
C37 C36 C35 119.7(4) . . ?
C37 C36 C41 121.5(4) . . ?
C35 C36 C41 118.8(4) . . ?
C38 C37 C36 120.0(4) . . ?
C38 C37 H14 120.0 . . ?
C36 C37 H14 120.0 . . ?
C37 C38 C39 121.7(4) . . ?
C37 C38 H15 119.1 . . ?
C39 C38 H15 119.1 . . ?
C38 C39 C40 119.5(4) . . ?
C38 C39 H16 120.2 . . ?
C40 C39 H16 120.2 . . ?
C39 C40 C35 120.3(4) . . ?
C39 C40 H17 119.8 . . ?
C35 C40 H17 119.8 . . ?
C36 C41 H46 109.5 . . ?
C36 C41 H47 109.5 . . ?
H46 C41 H47 109.5 . . ?
C36 C41 H48 109.5 . . ?
H46 C41 H48 109.5 . . ?
H47 C41 H48 109.5 . . ?
C47 C42 C43 118.2(3) . . ?
C47 C42 B1 116.9(3) . . ?
C43 C42 B1 124.9(3) . . ?
C44 C43 C42 118.7(3) . . ?
C44 C43 C48 118.3(3) . . ?
C42 C43 C48 123.0(3) . . ?
C45 C44 C43 121.7(3) . . ?
C45 C44 H18 119.1 . . ?
C43 C44 H18 119.1 . . ?
C46 C45 C44 119.8(3) . . ?
C46 C45 H19 120.1 . . ?
C44 C45 H19 120.1 . . ?
C45 C46 C47 120.0(3) . . ?
C45 C46 H20 120.0 . . ?
C47 C46 H20 120.0 . . ?
C46 C47 C42 121.6(3) . . ?
C46 C47 H21 119.2 . . ?
C42 C47 H21 119.2 . . ?
C43 C48 H49 109.5 . . ?
C43 C48 H50 109.5 . . ?
H49 C48 H50 109.5 . . ?
C43 C48 H51 109.5 . . ?
H49 C48 H51 109.5 . . ?
H50 C48 H51 109.5 . . ?
C53 C52 C54 121.2(4) . 2 ?
C53 C52 H56 119.4 . . ?
C54 C52 H56 119.4 2 . ?
C52 C53 C54 119.2(4) . . ?
C52 C53 H57 120.4 . . ?
C54 C53 H57 120.4 . . ?
C53 C54 C52 119.5(4) . 2 ?
C53 C54 H58 120.2 . . ?
C52 C54 H58 120.2 2 . ?
C57 C56 C55 118.2(12) . . ?
C57 C56 H60 120.9 . . ?
C55 C56 H60 120.9 . . ?
C56 C57 C55 126.4(10) . 2_675 ?
C56 C57 H61 116.8 . . ?
C55 C57 H61 116.8 2_675 . ?
C56 C55 C57 114.9(14) . 2_675 ?
C56 C55 H62 122.6 . . ?
C57 C55 H62 122.6 2_675 . ?

loop_
_geom_bond_atom_site_label_1
_geom_bond_atom_site_label_2
_geom_bond_distance
_geom_bond_site_symmetry_2
_geom_bond_publ_flag
Au1 C1 2.031(3) . ?
Au1 C28 2.075(3) . ?
C1 N2 1.351(4) . ?
C1 N1 1.352(4) . ?
N1 C2 1.389(4) . ?
N1 C4 1.446(4) . ?
C2 C3 1.352(5) . ?
C2 H1 0.9300 . ?
C3 N2 1.382(4) . ?
C3 H2 0.9300 . ?
N2 C16 1.445(4) . ?
C4 C9 1.400(5) . ?
C4 C5 1.403(5) . ?
C5 C6 1.402(5) . ?
C5 C10 1.516(5) . ?
C6 C7 1.378(6) . ?
C6 H3 0.9300 . ?
C7 C8 1.386(6) . ?
C7 H4 0.9300 . ?
C8 C9 1.391(5) . ?
C8 H5 0.9300 . ?
C9 C13 1.519(5) . ?
C10 C11 1.522(6) . ?
C10 C12 1.530(6) . ?
C10 H52 0.9800 . ?
C11 H22 0.9600 . ?
C11 H23 0.9600 . ?
C11 H24 0.9600 . ?
C12 H25 0.9600 . ?
C12 H26 0.9600 . ?
C12 H27 0.9600 . ?
C13 C15 1.518(5) . ?
C13 C14 1.529(5) . ?
C13 H53 0.9800 . ?
C14 H28 0.9600 . ?
C14 H29 0.9600 . ?
C14 H30 0.9600 . ?
C15 H31 0.9600 . ?
C15 H32 0.9600 . ?
C15 H33 0.9600 . ?
C16 C17 1.394(5) . ?
C16 C21 1.397(5) . ?
C17 C18 1.390(5) . ?
C17 C22 1.526(5) . ?
C18 C19 1.380(5) . ?
C18 H6 0.9300 . ?
C19 C20 1.380(5) . ?
C19 H7 0.9300 . ?
C20 C21 1.394(5) . ?
C20 H8 0.9300 . ?
C21 C25 1.528(5) . ?
C22 C24 1.521(6) . ?
C22 C23 1.522(6) . ?
C22 H54 0.9800 . ?
C23 H34 0.9600 . ?
C23 H35 0.9600 . ?
C23 H36 0.9600 . ?
C24 H37 0.9600 . ?
C24 H38 0.9600 . ?
C24 H39 0.9600 . ?
C25 C26 1.529(6) . ?
C25 C27 1.535(7) . ?
C25 H55 0.9800 . ?
C26 H40 0.9600 . ?
C26 H41 0.9600 . ?
C26 H42 0.9600 . ?
C27 H43 0.9600 . ?
C27 H44 0.9600 . ?
C27 H45 0.9600 . ?
C28 O1 1.467(4) . ?
C28 C29 1.506(4) . ?
C28 H59 0.9800 . ?
C29 C30 1.385(5) . ?
C29 C34 1.410(5) . ?
C30 C31 1.389(5) . ?
C30 H9 0.9300 . ?
C31 C32 1.373(5) . ?
C31 H10 0.9300 . ?
C32 C33 1.382(6) . ?
C32 H11 0.9300 . ?
C33 C34 1.392(5) . ?
C33 H12 0.9300 . ?
C34 H13 0.9300 . ?
O1 B1 1.346(4) . ?
B1 C42 1.590(5) . ?
B1 C35 1.601(5) . ?
C35 C40 1.411(5) . ?
C35 C36 1.415(5) . ?
C36 C37 1.403(6) . ?
C36 C41 1.478(6) . ?
C37 C38 1.371(6) . ?
C37 H14 0.9300 . ?
C38 C39 1.380(6) . ?
C38 H15 0.9300 . ?
C39 C40 1.398(5) . ?
C39 H16 0.9300 . ?
C40 H17 0.9300 . ?
C41 H46 0.9600 . ?
C41 H47 0.9600 . ?
C41 H48 0.9600 . ?
C42 C47 1.409(5) . ?
C42 C43 1.413(5) . ?
C43 C44 1.400(5) . ?
C43 C48 1.509(5) . ?
C44 C45 1.389(5) . ?
C44 H18 0.9300 . ?
C45 C46 1.366(5) . ?
C45 H19 0.9300 . ?
C46 C47 1.388(5) . ?
C46 H20 0.9300 . ?
C47 H21 0.9300 . ?
C48 H49 0.9600 . ?
C48 H50 0.9600 . ?
C48 H51 0.9600 . ?
C52 C53 1.373(6) . ?
C52 C54 1.386(6) 2 ?
C52 H56 0.9300 . ?
C53 C54 1.379(5) . ?
C53 H57 0.9300 . ?
C54 H58 0.9300 . ?
C56 C57 1.395(5) . ?
C56 C55 1.405(5) . ?
C56 H60 0.9300 . ?
C57 C55 1.56(2) 2_675 ?
C57 H61 0.9300 . ?
C55 H62 0.9300 . ?

loop_
_geom_torsion_atom_site_label_1
_geom_torsion_atom_site_label_2
_geom_torsion_atom_site_label_3
_geom_torsion_atom_site_label_4
_geom_torsion
_geom_torsion_site_symmetry_1
_geom_torsion_site_symmetry_2
_geom_torsion_site_symmetry_3
_geom_torsion_site_symmetry_4
_geom_torsion_publ_flag
N2 C1 N1 C2 -0.1(3) . . . . ?
Au1 C1 N1 C2 -178.5(2) . . . . ?
N2 C1 N1 C4 -173.9(3) . . . . ?
Au1 C1 N1 C4 7.7(4) . . . . ?
C1 N1 C2 C3 0.3(4) . . . . ?
C4 N1 C2 C3 174.1(3) . . . . ?
N1 C2 C3 N2 -0.4(4) . . . . ?
N1 C1 N2 C3 -0.2(3) . . . . ?
Au1 C1 N2 C3 178.3(2) . . . . ?
N1 C1 N2 C16 175.9(3) . . . . ?
Au1 C1 N2 C16 -5.6(4) . . . . ?
C2 C3 N2 C1 0.3(4) . . . . ?
C2 C3 N2 C16 -175.7(3) . . . . ?
C1 N1 C4 C9 -100.6(4) . . . . ?
C2 N1 C4 C9 86.4(4) . . . . ?
C1 N1 C4 C5 80.9(4) . . . . ?
C2 N1 C4 C5 -92.2(4) . . . . ?
C9 C4 C5 C6 0.5(5) . . . . ?
N1 C4 C5 C6 178.9(3) . . . . ?
C9 C4 C5 C10 -178.3(3) . . . . ?
N1 C4 C5 C10 0.2(5) . . . . ?
C4 C5 C6 C7 1.5(5) . . . . ?
C10 C5 C6 C7 -179.7(3) . . . . ?
C5 C6 C7 C8 -1.4(6) . . . . ?
C6 C7 C8 C9 -0.8(6) . . . . ?
C7 C8 C9 C4 2.6(5) . . . . ?
C7 C8 C9 C13 -178.9(3) . . . . ?
C5 C4 C9 C8 -2.5(5) . . . . ?
N1 C4 C9 C8 179.0(3) . . . . ?
C5 C4 C9 C13 179.1(3) . . . . ?
N1 C4 C9 C13 0.6(5) . . . . ?
C6 C5 C10 C11 59.6(5) . . . . ?
C4 C5 C10 C11 -121.7(4) . . . . ?
C6 C5 C10 C12 -64.7(5) . . . . ?
C4 C5 C10 C12 114.0(4) . . . . ?
C8 C9 C13 C15 -88.5(4) . . . . ?
C4 C9 C13 C15 89.9(4) . . . . ?
C8 C9 C13 C14 36.6(5) . . . . ?
C4 C9 C13 C14 -145.0(3) . . . . ?
C1 N2 C16 C17 92.7(4) . . . . ?
C3 N2 C16 C17 -91.7(4) . . . . ?
C1 N2 C16 C21 -87.8(4) . . . . ?
C3 N2 C16 C21 87.7(4) . . . . ?
C21 C16 C17 C18 0.1(5) . . . . ?
N2 C16 C17 C18 179.6(3) . . . . ?
C21 C16 C17 C22 178.9(3) . . . . ?
N2 C16 C17 C22 -1.7(5) . . . . ?
C16 C17 C18 C19 0.1(5) . . . . ?
C22 C17 C18 C19 -178.6(3) . . . . ?
C17 C18 C19 C20 -0.1(6) . . . . ?
C18 C19 C20 C21 -0.3(6) . . . . ?
C19 C20 C21 C16 0.5(6) . . . . ?
C19 C20 C21 C25 -179.7(4) . . . . ?
C17 C16 C21 C20 -0.5(5) . . . . ?
N2 C16 C21 C20 -179.9(3) . . . . ?
C17 C16 C21 C25 179.8(4) . . . . ?
N2 C16 C21 C25 0.4(5) . . . . ?
C18 C17 C22 C24 -57.5(5) . . . . ?
C16 C17 C22 C24 123.8(4) . . . . ?
C18 C17 C22 C23 67.4(5) . . . . ?
C16 C17 C22 C23 -111.3(4) . . . . ?
C20 C21 C25 C26 -65.8(5) . . . . ?
C16 C21 C25 C26 114.0(4) . . . . ?
C20 C21 C25 C27 58.3(5) . . . . ?
C16 C21 C25 C27 -122.0(4) . . . . ?
O1 C28 C29 C30 3.7(4) . . . . ?
Au1 C28 C29 C30 -117.5(3) . . . . ?
O1 C28 C29 C34 -175.7(3) . . . . ?
Au1 C28 C29 C34 63.1(4) . . . . ?
C34 C29 C30 C31 0.1(5) . . . . ?
C28 C29 C30 C31 -179.3(3) . . . . ?
C29 C30 C31 C32 0.6(6) . . . . ?
C30 C31 C32 C33 -0.5(6) . . . . ?
C31 C32 C33 C34 -0.2(6) . . . . ?
C32 C33 C34 C29 0.9(6) . . . . ?
C30 C29 C34 C33 -0.8(5) . . . . ?
C28 C29 C34 C33 178.6(3) . . . . ?
C29 C28 O1 B1 136.7(3) . . . . ?
Au1 C28 O1 B1 -99.7(3) . . . . ?
C28 O1 B1 C42 175.7(3) . . . . ?
C28 O1 B1 C35 -1.5(5) . . . . ?
O1 B1 C35 C40 96.1(4) . . . . ?
C42 B1 C35 C40 -81.2(4) . . . . ?
O1 B1 C35 C36 -85.6(4) . . . . ?
C42 B1 C35 C36 97.2(4) . . . . ?
C40 C35 C36 C37 0.2(5) . . . . ?
B1 C35 C36 C37 -178.2(3) . . . . ?
C40 C35 C36 C41 178.9(3) . . . . ?
B1 C35 C36 C41 0.5(5) . . . . ?
C35 C36 C37 C38 0.6(5) . . . . ?
C41 C36 C37 C38 -178.1(4) . . . . ?
C36 C37 C38 C39 -0.9(6) . . . . ?
C37 C38 C39 C40 0.3(6) . . . . ?
C38 C39 C40 C35 0.5(6) . . . . ?
C36 C35 C40 C39 -0.8(5) . . . . ?
B1 C35 C40 C39 177.6(3) . . . . ?
O1 B1 C42 C47 166.2(3) . . . . ?
C35 B1 C42 C47 -16.4(4) . . . . ?
O1 B1 C42 C43 -14.0(5) . . . . ?
C35 B1 C42 C43 163.3(3) . . . . ?
C47 C42 C43 C44 -0.4(4) . . . . ?
B1 C42 C43 C44 179.8(3) . . . . ?
C47 C42 C43 C48 179.3(3) . . . . ?
B1 C42 C43 C48 -0.4(5) . . . . ?
C42 C43 C44 C45 0.2(5) . . . . ?
C48 C43 C44 C45 -179.6(3) . . . . ?
C43 C44 C45 C46 -0.2(5) . . . . ?
C44 C45 C46 C47 0.4(5) . . . . ?
C45 C46 C47 C42 -0.7(5) . . . . ?
C43 C42 C47 C46 0.7(5) . . . . ?
B1 C42 C47 C46 -179.5(3) . . . . ?
C54 C52 C53 C54 -0.1(7) 2 . . . ?
C52 C53 C54 C52 0.1(7) . . . 2 ?
C55 C56 C57 C55 -9.3(19) . . . 2_675 ?
C57 C56 C55 C57 8.3(16) . . . 2_675 ?
